data_4102740
loop_
_publ_author_name
'A. Daniel Schofield'
'Ainara Nova'
'Jonathan D. Selby'
'Catherine D. Manley'
'Andrew D. Schwarz'
'Eric Clot'
'Philip Mountford'

_publ_contact_author
;
 Professor P Mountford           
 Chemistry Reaearch Laboratory
 Mansfield Road
 Oxford
 OX1 3TA
 UK
;
_publ_contact_author_email Philip.Mountford@chem.ox.ac.uk
_publ_contact_author_fax '+44 1865 285141'
_publ_contact_author_phone '+44 1865 285140'
_publ_section_title
;
 M=N\a Cycloaddition and N\a-N\b Insertion in the Reactions of Titanium
 Hydrazido Compounds with Alkynes: A Combined Experimental and
 Computational Study
;
_journal_name_full 'Journal of the American Chemical Society'
_journal_page_first 10484
_journal_page_last 10497
_journal_paper_doi 10.1021/ja1036513
_journal_volume 132
_journal_year 2010
_chemical_formula_moiety 'C33 H47 N7 Si2 Ti1'
_chemical_formula_sum 'C33 H47 N7 Si2 Ti'
_chemical_formula_weight 645.86
_chemical_name_systematic
;
Ti(N2NMe)(NNPh2)(bipy)
;
_space_group_IT_number 14
_symmetry_cell_setting monoclinic
_symmetry_space_group_name_Hall '-P 2ybc'
_symmetry_space_group_name_H-M 'P 1 21/c 1'
_atom_sites_solution_hydrogens geom
_atom_sites_solution_primary direct
_atom_sites_solution_secondary difmap
_audit_creation_date 10-01-25
_audit_creation_method CRYSTALS_ver_12.87
_cell_angle_alpha 90
_cell_angle_beta 92.9509(11)
_cell_angle_gamma 90
_cell_formula_units_Z 4
_cell_length_a 10.9272(2)
_cell_length_b 18.3875(4)
_cell_length_c 17.9123(4)
_cell_measurement_reflns_used 7774
_cell_measurement_temperature 150
_cell_measurement_theta_max 27
_cell_measurement_theta_min 5
_cell_volume 3594.24(13)
_computing_cell_refinement 'DENZO/SCALEPACK (Otwinowski & Minor, 1997)'
_computing_data_collection 'COLLECT (Nonius, 2001).'
_computing_data_reduction 'DENZO/SCALEPACK (Otwinowski & Minor, 1997)'
_computing_molecular_graphics 'CAMERON (Watkin et al., 1996)'
_computing_publication_material 'CRYSTALS (Betteridge et al., 2003)'
_computing_structure_refinement 'CRYSTALS (Betteridge et al., 2003)'
_computing_structure_solution 'SIR92 (Altomare et al., 1994)'
_diffrn_ambient_temperature 150
_diffrn_measured_fraction_theta_full 0.991
_diffrn_measured_fraction_theta_max 0.989
_diffrn_measurement_device 'Nonius KappaCCD'
_diffrn_measurement_device_type Area
_diffrn_measurement_method \w
_diffrn_radiation_monochromator graphite
_diffrn_radiation_type 'Mo K\a'
_diffrn_radiation_wavelength 0.71073
_diffrn_reflns_av_R_equivalents 0.029
_diffrn_reflns_limit_h_max 14
_diffrn_reflns_limit_h_min -14
_diffrn_reflns_limit_k_max 23
_diffrn_reflns_limit_k_min -22
_diffrn_reflns_limit_l_max 23
_diffrn_reflns_limit_l_min -23
_diffrn_reflns_number 35880
_diffrn_reflns_theta_full 26.104
_diffrn_reflns_theta_max 27.478
_diffrn_reflns_theta_min 5.136
_diffrn_standards_number 0
_exptl_absorpt_coefficient_mu 0.337
_exptl_absorpt_correction_T_max 0.93
_exptl_absorpt_correction_T_min 0.72
_exptl_absorpt_correction_type multi-scan
_exptl_absorpt_process_details 'DENZO/SCALEPACK (Otwinowski & Minor, 1997)'
_exptl_crystal_colour 'dark green'
_exptl_crystal_density_diffrn 1.193
_exptl_crystal_density_method 'not measured'
_exptl_crystal_description plate
_exptl_crystal_F_000 1376
_exptl_crystal_size_max 0.400
_exptl_crystal_size_mid 0.400
_exptl_crystal_size_min 0.200
_refine_diff_density_max 1.54
_refine_diff_density_min -0.51
_refine_ls_extinction_method None
_refine_ls_goodness_of_fit_ref 1.1137
_refine_ls_hydrogen_treatment none
_refine_ls_matrix_type full
_refine_ls_number_parameters 388
_refine_ls_number_reflns 5836
_refine_ls_number_restraints 0
_refine_ls_R_factor_all 0.0830
_refine_ls_R_factor_gt 0.0596
_refine_ls_shift/su_max 0.0003780
_refine_ls_shift/su_mean 2.1525116
_refine_ls_structure_factor_coef F
_refine_ls_weighting_details
;
 Method, part 1, Chebychev polynomial, (Watkin, 1994, Prince, 1982) 
 [weight] = 1.0/[A~0~*T~0~(x)+A~1~*T~1~(x) ... +A~n-1~]*T~n-1~(x)] 
 where A~i~ are the Chebychev coefficients listed below and x= Fcalc/Fmax 
 Method = Robust Weighting (Prince, 1982) 
 W = [weight] * [1-(deltaF/6*sigmaF)^2^]^2^ 
 A~i~ are: 
 1.49 -0.250 0.893 -0.133 0.174E-01 
;
_refine_ls_weighting_scheme calc
_refine_ls_wR_factor_all 0.0615
_refine_ls_wR_factor_gt 0.0556
_refine_ls_wR_factor_ref 0.0551
_reflns_limit_h_max 14
_reflns_limit_h_min -14
_reflns_limit_k_max 23
_reflns_limit_k_min 0
_reflns_limit_l_max 23
_reflns_limit_l_min 0
_reflns_number_gt 6350
_reflns_number_total 8156
_reflns_threshold_expression I>2.0\s(I)
_oxford_diffrn_Wilson_B_factor 2.25
_oxford_diffrn_Wilson_scale 2.87
_oxford_refine_ls_r_factor_ref 0.0538
_oxford_refine_ls_scale 0.6086(9)
_oxford_reflns_number_all 8156
_oxford_reflns_threshold_expression_ref I>3.0\s(I)
_cod_data_source_file ja1036513_si_002_1.cif
_cod_data_source_block compound_24
_cod_original_sg_symbol_H-M 'P 1 21/c 1 '
_cod_original_formula_sum 'C33 H47 N7 Si2 Ti1'
_cod_database_code 4102740

loop_
_symmetry_equiv_pos_as_xyz
x,y,z
-x,-y,-z
-x,y+1/2,-z+1/2
x,-y+1/2,z+1/2

loop_
_atom_site_label
_atom_site_type_symbol
_atom_site_fract_x
_atom_site_fract_y
_atom_site_fract_z
_atom_site_U_iso_or_equiv
_atom_site_occupancy
_atom_site_adp_type
_atom_site_refinement_flags_posn
Ti1 Ti 0.25028(4) 0.56106(2) 0.30280(2) 0.0206 1.0000 Uani .
N1 N 0.10259(18) 0.59740(10) 0.28806(11) 0.0247 1.0000 Uani .
N2 N -0.01607(18) 0.62112(11) 0.28810(12) 0.0296 1.0000 Uani .
N3 N 0.2990(2) 0.53170(13) 0.20023(12) 0.0348 1.0000 Uani .
N4 N 0.36000(19) 0.64810(11) 0.33257(12) 0.0309 1.0000 Uani .
N5 N 0.44160(19) 0.50281(12) 0.33324(13) 0.0331 1.0000 Uani .
N6 N 0.17871(19) 0.44805(11) 0.32396(12) 0.0288 1.0000 Uani .
N7 N 0.21862(18) 0.54678(12) 0.42753(11) 0.0302 1.0000 Uani .
C1 C -0.0484(2) 0.67190(12) 0.34189(14) 0.0271 1.0000 Uani .
C2 C 0.0441(2) 0.71079(13) 0.38129(14) 0.0304 1.0000 Uani .
C3 C 0.0153(3) 0.76143(15) 0.43463(16) 0.0362 1.0000 Uani .
C4 C -0.1050(3) 0.77502(15) 0.45114(15) 0.0373 1.0000 Uani .
C5 C -0.1969(3) 0.73585(15) 0.41318(16) 0.0372 1.0000 Uani .
C6 C -0.1703(2) 0.68475(14) 0.35979(15) 0.0333 1.0000 Uani .
C7 C -0.1047(2) 0.58545(14) 0.23960(14) 0.0288 1.0000 Uani .
C8 C -0.0946(2) 0.51079(14) 0.22877(15) 0.0322 1.0000 Uani .
C9 C -0.1759(3) 0.47563(16) 0.17833(16) 0.0403 1.0000 Uani .
C10 C -0.2660(3) 0.51376(18) 0.13887(16) 0.0411 1.0000 Uani .
C11 C -0.2757(2) 0.58806(18) 0.14937(16) 0.0398 1.0000 Uani .
C12 C -0.1949(2) 0.62418(16) 0.19933(16) 0.0364 1.0000 Uani .
C13 C 0.4189(3) 0.4980(2) 0.1959(2) 0.0628 1.0000 Uani .
C14 C 0.4615(4) 0.4611(2) 0.2622(2) 0.0621 1.0000 Uani .
C15 C 0.5305(3) 0.56230(19) 0.3379(2) 0.0578 1.0000 Uani .
C16 C 0.4748(3) 0.62715(17) 0.37395(19) 0.0455 1.0000 Uani .
C17 C 0.4549(3) 0.4500(2) 0.3927(2) 0.0555 1.0000 Uani .
C18 C 0.1902(6) 0.4637(3) 0.0620(2) 0.0989 1.0000 Uani .
C19 C 0.3554(4) 0.5957(3) 0.0545(2) 0.0752 1.0000 Uani .
C20 C 0.0994(4) 0.6081(3) 0.1055(2) 0.0782 1.0000 Uani .
C21 C 0.3867(4) 0.80422(17) 0.3671(2) 0.0570 1.0000 Uani .
C22 C 0.5067(3) 0.74066(19) 0.2345(2) 0.0581 1.0000 Uani .
C23 C 0.2347(3) 0.75701(18) 0.2307(2) 0.0519 1.0000 Uani .
C24 C 0.1588(2) 0.40024(14) 0.26767(17) 0.0376 1.0000 Uani .
C25 C 0.1069(3) 0.33257(16) 0.2781(2) 0.0549 1.0000 Uani .
C26 C 0.0751(3) 0.31273(18) 0.3486(3) 0.0649 1.0000 Uani .
C27 C 0.0957(3) 0.36118(19) 0.4064(2) 0.0556 1.0000 Uani .
C28 C 0.1469(2) 0.42848(14) 0.39307(16) 0.0344 1.0000 Uani .
C29 C 0.1701(2) 0.48439(17) 0.45123(15) 0.0370 1.0000 Uani .
C30 C 0.1424(3) 0.4747(2) 0.52627(18) 0.0585 1.0000 Uani .
C31 C 0.1636(3) 0.5304(3) 0.57599(17) 0.0688 1.0000 Uani .
C32 C 0.2107(3) 0.5945(3) 0.55152(16) 0.0604 1.0000 Uani .
C33 C 0.2374(3) 0.60121(19) 0.47696(15) 0.0415 1.0000 Uani .
Si1 Si 0.23801(9) 0.54989(5) 0.11119(4) 0.0451 1.0000 Uani .
Si2 Si 0.36943(7) 0.73253(4) 0.29304(4) 0.0328 1.0000 Uani .
H21 H 0.1273 0.7018 0.3713 0.0371 1.0000 Uiso R
H31 H 0.0795 0.7875 0.4604 0.0446 1.0000 Uiso R
H41 H -0.1241 0.8103 0.4875 0.0457 1.0000 Uiso R
H51 H -0.2800 0.7444 0.4238 0.0459 1.0000 Uiso R
H61 H -0.2345 0.6578 0.3350 0.0410 1.0000 Uiso R
H81 H -0.0322 0.4843 0.2558 0.0394 1.0000 Uiso R
H91 H -0.1691 0.4246 0.1714 0.0483 1.0000 Uiso R
H101 H -0.3210 0.4895 0.1044 0.0515 1.0000 Uiso R
H111 H -0.3378 0.6146 0.1222 0.0479 1.0000 Uiso R
H121 H -0.2011 0.6753 0.2061 0.0455 1.0000 Uiso R
H131 H 0.4761 0.5350 0.1852 0.0767 1.0000 Uiso R
H132 H 0.4142 0.4638 0.1562 0.0767 1.0000 Uiso R
H142 H 0.5471 0.4533 0.2595 0.0870 1.0000 Uiso R
H143 H 0.4208 0.4156 0.2643 0.0870 1.0000 Uiso R
H151 H 0.6008 0.5470 0.3673 0.0876 1.0000 Uiso R
H152 H 0.5538 0.5751 0.2893 0.0876 1.0000 Uiso R
H161 H 0.5305 0.6668 0.3738 0.0584 1.0000 Uiso R
H162 H 0.4576 0.6155 0.4240 0.0584 1.0000 Uiso R
H171 H 0.4422 0.4732 0.4391 0.0686 1.0000 Uiso R
H172 H 0.5349 0.4298 0.3938 0.0686 1.0000 Uiso R
H173 H 0.3960 0.4125 0.3845 0.0686 1.0000 Uiso R
H181 H 0.1571 0.4746 0.0132 0.1243 1.0000 Uiso R
H182 H 0.2602 0.4335 0.0585 0.1243 1.0000 Uiso R
H183 H 0.1304 0.4392 0.0892 0.1243 1.0000 Uiso R
H191 H 0.3217 0.6055 0.0056 0.0910 1.0000 Uiso R
H192 H 0.3805 0.6400 0.0779 0.0910 1.0000 Uiso R
H193 H 0.4241 0.5644 0.0516 0.0910 1.0000 Uiso R
H201 H 0.0730 0.6149 0.0546 0.0937 1.0000 Uiso R
H202 H 0.1186 0.6540 0.1277 0.0937 1.0000 Uiso R
H203 H 0.0360 0.5856 0.1315 0.0937 1.0000 Uiso R
H211 H 0.3918 0.8507 0.3444 0.0699 1.0000 Uiso R
H212 H 0.4592 0.7953 0.3972 0.0699 1.0000 Uiso R
H213 H 0.3178 0.8029 0.3974 0.0699 1.0000 Uiso R
H221 H 0.5092 0.7880 0.2134 0.0719 1.0000 Uiso R
H222 H 0.5791 0.7324 0.2649 0.0719 1.0000 Uiso R
H223 H 0.5011 0.7056 0.1955 0.0719 1.0000 Uiso R
H231 H 0.2457 0.8043 0.2107 0.0650 1.0000 Uiso R
H232 H 0.1631 0.7564 0.2586 0.0650 1.0000 Uiso R
H233 H 0.2262 0.7228 0.1911 0.0650 1.0000 Uiso R
H241 H 0.1817 0.4136 0.2191 0.0470 1.0000 Uiso R
H251 H 0.0937 0.3002 0.2371 0.0674 1.0000 Uiso R
H261 H 0.0395 0.2665 0.3572 0.0786 1.0000 Uiso R
H271 H 0.0744 0.3487 0.4556 0.0677 1.0000 Uiso R
H301 H 0.1090 0.4300 0.5423 0.0711 1.0000 Uiso R
H311 H 0.1457 0.5246 0.6270 0.0818 1.0000 Uiso R
H321 H 0.2252 0.6337 0.5854 0.0756 1.0000 Uiso R
H331 H 0.2697 0.6458 0.4599 0.0523 1.0000 Uiso R

loop_
_atom_site_aniso_label
_atom_site_aniso_U_11
_atom_site_aniso_U_22
_atom_site_aniso_U_33
_atom_site_aniso_U_23
_atom_site_aniso_U_13
_atom_site_aniso_U_12
Ti1 0.02302(19) 0.01847(18) 0.02036(19) 0.00071(16) 0.00075(14) 0.00048(16)
N1 0.0255(10) 0.0218(9) 0.0267(10) 0.0011(8) -0.0001(8) 0.0007(8)
N2 0.0225(10) 0.0270(10) 0.0385(11) -0.0068(9) -0.0046(8) 0.0037(8)
N3 0.0347(11) 0.0444(13) 0.0261(10) -0.0042(9) 0.0082(9) -0.0025(10)
N4 0.0261(10) 0.0250(10) 0.0406(12) -0.0008(9) -0.0060(9) -0.0002(8)
N5 0.0265(10) 0.0274(10) 0.0455(13) 0.0071(9) 0.0030(9) 0.0038(8)
N6 0.0271(10) 0.0221(10) 0.0369(11) 0.0055(8) -0.0004(8) 0.0001(8)
N7 0.0262(10) 0.0413(12) 0.0229(10) 0.0017(9) -0.0004(8) 0.0088(9)
C1 0.0289(12) 0.0202(11) 0.0317(12) 0.0015(9) -0.0012(9) 0.0023(9)
C2 0.0288(12) 0.0261(12) 0.0359(13) 0.0016(10) -0.0019(10) -0.0004(9)
C3 0.0395(14) 0.0293(13) 0.0391(14) -0.0033(11) -0.0030(11) 0.0021(11)
C4 0.0473(16) 0.0294(13) 0.0352(14) -0.0030(11) 0.0026(12) 0.0083(11)
C5 0.0347(14) 0.0326(13) 0.0451(15) 0.0018(12) 0.0083(11) 0.0098(11)
C6 0.0302(13) 0.0282(12) 0.0415(14) 0.0001(11) 0.0005(11) 0.0005(10)
C7 0.0222(11) 0.0319(12) 0.0320(12) -0.0024(10) -0.0009(9) -0.0032(9)
C8 0.0306(13) 0.0309(13) 0.0350(13) -0.0044(10) 0.0016(10) 0.0010(10)
C9 0.0381(15) 0.0389(15) 0.0443(16) -0.0154(13) 0.0055(12) -0.0047(12)
C10 0.0320(14) 0.0578(18) 0.0334(14) -0.0148(13) 0.0010(11) -0.0066(13)
C11 0.0280(13) 0.0534(17) 0.0374(14) 0.0007(13) -0.0039(11) -0.0008(12)
C12 0.0299(13) 0.0374(14) 0.0411(14) 0.0015(12) -0.0051(11) 0.0008(11)
C13 0.0427(18) 0.091(3) 0.055(2) -0.034(2) 0.0084(15) 0.0078(18)
C14 0.057(2) 0.068(2) 0.062(2) -0.0032(18) 0.0136(17) 0.0291(18)
C15 0.0378(16) 0.0494(18) 0.085(3) 0.0043(18) -0.0055(16) 0.0014(14)
C16 0.0323(14) 0.0426(16) 0.0601(19) -0.0070(14) -0.0125(13) 0.0024(12)
C17 0.0312(15) 0.070(2) 0.065(2) 0.0351(18) 0.0028(14) 0.0173(14)
C18 0.180(6) 0.079(3) 0.0367(19) -0.0054(19) -0.014(3) -0.053(3)
C19 0.089(3) 0.094(3) 0.0454(19) 0.010(2) 0.0230(19) -0.030(2)
C20 0.071(3) 0.125(4) 0.0370(18) 0.030(2) -0.0109(17) -0.004(3)
C21 0.073(2) 0.0330(16) 0.065(2) -0.0113(15) 0.0020(18) -0.0021(15)
C22 0.056(2) 0.0454(18) 0.075(2) 0.0004(17) 0.0258(18) -0.0033(15)
C23 0.0515(18) 0.0432(17) 0.060(2) 0.0196(15) -0.0026(15) -0.0007(14)
C24 0.0356(14) 0.0242(12) 0.0525(17) -0.0012(11) -0.0033(12) 0.0036(10)
C25 0.0399(17) 0.0241(13) 0.099(3) -0.0054(16) -0.0085(17) -0.0013(12)
C26 0.0399(17) 0.0314(16) 0.124(4) 0.024(2) 0.0069(19) -0.0083(13)
C27 0.0341(15) 0.0460(18) 0.087(3) 0.0388(19) 0.0112(16) -0.0005(13)
C28 0.0215(11) 0.0355(14) 0.0465(15) 0.0199(12) 0.0046(10) 0.0047(10)
C29 0.0243(12) 0.0553(17) 0.0318(13) 0.0183(12) 0.0043(10) 0.0100(12)
C30 0.0335(15) 0.105(3) 0.0381(17) 0.0384(19) 0.0109(12) 0.0187(17)
C31 0.0434(18) 0.144(4) 0.0197(14) 0.012(2) 0.0054(12) 0.036(2)
C32 0.0450(18) 0.111(3) 0.0241(14) -0.0157(18) -0.0035(13) 0.035(2)
C33 0.0341(14) 0.0605(19) 0.0292(13) -0.0102(13) -0.0053(10) 0.0194(13)
Si1 0.0617(5) 0.0530(5) 0.0208(3) 0.0000(3) 0.0050(3) -0.0251(4)
Si2 0.0315(4) 0.0226(3) 0.0447(4) -0.0023(3) 0.0055(3) -0.0026(3)

loop_
_atom_type_symbol
_atom_type_scat_dispersion_real
_atom_type_scat_dispersion_imag
_atom_type_scat_Cromer_Mann_a1
_atom_type_scat_Cromer_Mann_b1
_atom_type_scat_Cromer_Mann_a2
_atom_type_scat_Cromer_Mann_b2
_atom_type_scat_Cromer_Mann_a3
_atom_type_scat_Cromer_Mann_b3
_atom_type_scat_Cromer_Mann_a4
_atom_type_scat_Cromer_Mann_b4
_atom_type_scat_Cromer_Mann_c
_atom_type_scat_source
C 0.0033 0.0016 2.3100 20.8439 1.0200 10.2075 1.5886 0.5687 0.8650 51.6512 0.2156 'International Tables Vol C 4.2.6.8 and 6.1.1.4'
N 0.0061 0.0033 12.2126 0.0057 3.1322 9.8933 2.0125 28.9975 1.1663 0.5826 -11.5290 'International Tables Vol C 4.2.6.8 and 6.1.1.4'
Ti 0.2776 0.4457 9.7595 7.8508 7.3558 0.5000 1.6991 35.6338 1.9021 116.1050 1.2807 'International Tables Vol C 4.2.6.8 and 6.1.1.4'
Si 0.0817 0.0704 6.2915 2.4386 3.0353 32.3337 1.9891 0.6785 1.5410 81.6937 1.1407 'International Tables Vol C 4.2.6.8 and 6.1.1.4'
H 0.0000 0.0000 0.4930 10.5109 0.3229 26.1257 0.1402 3.1424 0.0408 57.7998 0.0030 'International Tables Vol C 4.2.6.8 and 6.1.1.4'

loop_
_geom_angle_atom_site_label_1
_geom_angle_atom_site_label_2
_geom_angle_atom_site_label_3
_geom_angle
_geom_angle_publ_flag
N1 Ti1 N3 104.45(9) yes
N1 Ti1 N4 105.22(9) yes
N3 Ti1 N4 105.52(9) yes
N1 Ti1 N5 173.47(8) yes
N3 Ti1 N5 79.53(9) yes
N4 Ti1 N5 78.32(8) yes
N1 Ti1 N6 92.97(8) yes
N3 Ti1 N6 90.95(9) yes
N4 Ti1 N6 151.14(8) yes
N5 Ti1 N6 81.70(7) yes
N1 Ti1 N7 90.37(8) yes
N3 Ti1 N7 156.74(9) yes
N4 Ti1 N7 87.23(8) yes
N5 Ti1 N7 84.28(8) yes
N6 Ti1 N7 70.15(8) yes
Ti1 N1 N2 170.43(17) yes
N1 N2 C1 119.07(19) yes
N1 N2 C7 117.81(19) yes
C1 N2 C7 122.6(2) yes
Ti1 N3 C13 116.37(19) yes
Ti1 N3 Si1 133.02(14) yes
C13 N3 Si1 109.81(19) yes
Ti1 N4 C16 113.40(17) yes
Ti1 N4 Si2 130.25(12) yes
C16 N4 Si2 112.14(18) yes
Ti1 N5 C14 101.39(18) yes
Ti1 N5 C15 104.42(17) yes
C14 N5 C15 107.7(3) yes
Ti1 N5 C17 121.59(17) yes
C14 N5 C17 105.5(3) yes
C15 N5 C17 114.8(3) yes
Ti1 N6 C24 121.25(17) yes
Ti1 N6 C28 120.40(17) yes
C24 N6 C28 118.2(2) yes
Ti1 N7 C29 119.22(18) yes
Ti1 N7 C33 122.05(19) yes
C29 N7 C33 118.5(2) yes
N2 C1 C2 119.1(2) yes
N2 C1 C6 123.0(2) yes
C2 C1 C6 117.9(2) yes
C1 C2 C3 120.5(2) yes
C1 C2 H21 119.3 no
C3 C2 H21 120.1 no
C2 C3 C4 121.5(3) yes
C2 C3 H31 119.1 no
C4 C3 H31 119.4 no
C3 C4 C5 118.3(2) yes
C3 C4 H41 121.0 no
C5 C4 H41 120.8 no
C4 C5 C6 121.3(2) yes
C4 C5 H51 119.5 no
C6 C5 H51 119.2 no
C1 C6 C5 120.5(2) yes
C1 C6 H61 119.4 no
C5 C6 H61 120.1 no
N2 C7 C8 118.8(2) yes
N2 C7 C12 121.5(2) yes
C8 C7 C12 119.5(2) yes
C7 C8 C9 119.7(3) yes
C7 C8 H81 119.7 no
C9 C8 H81 120.6 no
C8 C9 C10 120.8(3) yes
C8 C9 H91 119.4 no
C10 C9 H91 119.8 no
C9 C10 C11 119.4(3) yes
C9 C10 H101 120.5 no
C11 C10 H101 120.1 no
C10 C11 C12 120.5(3) yes
C10 C11 H111 119.7 no
C12 C11 H111 119.8 no
C11 C12 C7 119.9(3) yes
C11 C12 H121 120.4 no
C7 C12 H121 119.6 no
N3 C13 C14 114.5(3) yes
N3 C13 H131 108.1 no
C14 C13 H131 108.7 no
N3 C13 H132 107.9 no
C14 C13 H132 108.2 no
H131 C13 H132 109.5 no
N5 C14 C13 113.9(3) yes
N5 C14 H142 107.7 no
C13 C14 H142 108.0 no
N5 C14 H143 109.0 no
C13 C14 H143 108.7 no
H142 C14 H143 109.5 no
N5 C15 C16 109.7(3) yes
N5 C15 H151 109.0 no
C16 C15 H151 109.4 no
N5 C15 H152 109.9 no
C16 C15 H152 109.4 no
H151 C15 H152 109.5 no
C15 C16 N4 110.2(3) yes
C15 C16 H161 109.6 no
N4 C16 H161 109.0 no
C15 C16 H162 109.4 no
N4 C16 H162 109.2 no
H161 C16 H162 109.5 no
N5 C17 H171 109.3 no
N5 C17 H172 109.6 no
H171 C17 H172 109.5 no
N5 C17 H173 109.5 no
H171 C17 H173 109.5 no
H172 C17 H173 109.5 no
Si1 C18 H181 109.8 no
Si1 C18 H182 108.6 no
H181 C18 H182 109.5 no
Si1 C18 H183 110.0 no
H181 C18 H183 109.5 no
H182 C18 H183 109.5 no
Si1 C19 H191 109.9 no
Si1 C19 H192 109.7 no
H191 C19 H192 109.5 no
Si1 C19 H193 108.8 no
H191 C19 H193 109.5 no
H192 C19 H193 109.5 no
Si1 C20 H201 109.7 no
Si1 C20 H202 109.2 no
H201 C20 H202 109.5 no
Si1 C20 H203 109.6 no
H201 C20 H203 109.5 no
H202 C20 H203 109.5 no
Si2 C21 H211 109.6 no
Si2 C21 H212 109.3 no
H211 C21 H212 109.5 no
Si2 C21 H213 109.5 no
H211 C21 H213 109.5 no
H212 C21 H213 109.5 no
Si2 C22 H221 109.6 no
Si2 C22 H222 109.4 no
H221 C22 H222 109.5 no
Si2 C22 H223 109.5 no
H221 C22 H223 109.5 no
H222 C22 H223 109.5 no
Si2 C23 H231 109.7 no
Si2 C23 H232 109.3 no
H231 C23 H232 109.5 no
Si2 C23 H233 109.5 no
H231 C23 H233 109.5 no
H232 C23 H233 109.5 no
N6 C24 C25 122.5(3) yes
N6 C24 H241 118.5 no
C25 C24 H241 119.0 no
C24 C25 C26 119.1(3) yes
C24 C25 H251 120.5 no
C26 C25 H251 120.4 no
C25 C26 C27 118.7(3) yes
C25 C26 H261 120.7 no
C27 C26 H261 120.7 no
C26 C27 C28 120.1(3) yes
C26 C27 H271 120.2 no
C28 C27 H271 119.7 no
C27 C28 N6 121.4(3) yes
C27 C28 C29 123.8(3) yes
N6 C28 C29 114.7(2) yes
C28 C29 N7 115.4(2) yes
C28 C29 C30 123.3(3) yes
N7 C29 C30 121.3(3) yes
C29 C30 C31 119.4(4) yes
C29 C30 H301 120.2 no
C31 C30 H301 120.4 no
C30 C31 C32 119.4(3) yes
C30 C31 H311 120.4 no
C32 C31 H311 120.2 no
C31 C32 C33 119.1(4) yes
C31 C32 H321 120.2 no
C33 C32 H321 120.7 no
C32 C33 N7 122.4(3) yes
C32 C33 H331 119.1 no
N7 C33 H331 118.5 no
C19 Si1 C18 107.9(2) yes
C19 Si1 C20 106.9(2) yes
C18 Si1 C20 104.8(3) yes
C19 Si1 N3 110.11(16) yes
C18 Si1 N3 110.80(17) yes
C20 Si1 N3 115.95(14) yes
C22 Si2 C21 106.58(17) yes
C22 Si2 C23 106.00(18) yes
C21 Si2 C23 107.64(17) yes
C22 Si2 N4 111.71(14) yes
C21 Si2 N4 110.57(14) yes
C23 Si2 N4 113.94(13) yes

loop_
_geom_bond_atom_site_label_1
_geom_bond_atom_site_label_2
_geom_bond_distance
_geom_bond_publ_flag
Ti1 N1 1.7541(19) yes
Ti1 N3 2.013(2) yes
Ti1 N4 2.054(2) yes
Ti1 N5 2.387(2) yes
Ti1 N6 2.259(2) yes
Ti1 N7 2.293(2) yes
N1 N2 1.368(3) yes
N2 C1 1.400(3) yes
N2 C7 1.427(3) yes
N3 C13 1.455(4) yes
N3 Si1 1.729(2) yes
N4 C16 1.475(3) yes
N4 Si2 1.712(2) yes
N5 C14 1.511(4) yes
N5 C15 1.463(4) yes
N5 C17 1.443(4) yes
N6 C24 1.347(3) yes
N6 C28 1.352(3) yes
N7 C29 1.342(4) yes
N7 C33 1.345(4) yes
C1 C2 1.400(3) yes
C1 C6 1.406(3) yes
C2 C3 1.382(4) yes
C2 H21 0.950 no
C3 C4 1.384(4) yes
C3 H31 0.950 no
C4 C5 1.386(4) yes
C4 H41 0.950 no
C5 C6 1.382(4) yes
C5 H51 0.950 no
C6 H61 0.950 no
C7 C8 1.392(4) yes
C7 C12 1.388(4) yes
C8 C9 1.393(4) yes
C8 H81 0.950 no
C9 C10 1.374(4) yes
C9 H91 0.950 no
C10 C11 1.384(5) yes
C10 H101 0.950 no
C11 C12 1.392(4) yes
C11 H111 0.950 no
C12 H121 0.950 no
C13 C14 1.424(6) yes
C13 H131 0.950 no
C13 H132 0.950 no
C14 H142 0.950 no
C14 H143 0.950 no
C15 C16 1.499(5) yes
C15 H151 0.950 no
C15 H152 0.950 no
C16 H161 0.950 no
C16 H162 0.950 no
C17 H171 0.950 no
C17 H172 0.950 no
C17 H173 0.950 no
C18 Si1 1.874(4) yes
C18 H181 0.950 no
C18 H182 0.950 no
C18 H183 0.950 no
C19 Si1 1.877(3) yes
C19 H191 0.950 no
C19 H192 0.950 no
C19 H193 0.950 no
C20 Si1 1.853(5) yes
C20 H201 0.950 no
C20 H202 0.950 no
C20 H203 0.950 no
C21 Si2 1.873(3) yes
C21 H211 0.950 no
C21 H212 0.950 no
C21 H213 0.950 no
C22 Si2 1.880(3) yes
C22 H221 0.950 no
C22 H222 0.950 no
C22 H223 0.950 no
C23 Si2 1.857(3) yes
C23 H231 0.950 no
C23 H232 0.950 no
C23 H233 0.950 no
C24 C25 1.384(4) yes
C24 H241 0.950 no
C25 C26 1.378(6) yes
C25 H251 0.950 no
C26 C27 1.375(6) yes
C26 H261 0.950 no
C27 C28 1.384(4) yes
C27 H271 0.950 no
C28 C29 1.476(4) yes
C29 C30 1.404(4) yes
C30 C31 1.368(6) yes
C30 H301 0.950 no
C31 C32 1.368(6) yes
C31 H311 0.950 no
C32 C33 1.387(4) yes
C32 H321 0.950 no
C33 H331 0.950 no
